data_1550742
loop_
_publ_author_name
'Heider, Yannic'
'Poitiers, Nadine Elisabeth'
'Willmes, Philipp'
'Leszczynska, Kinga'
'Huch, Volker'
'Scheschkewitz, David'

_publ_section_title
;
 Site-Selective Functionalization of Si6R6 Siliconoids
;
_journal_name_full 'Chemical Science'
_journal_paper_doi 10.1039/C8SC05591B
_journal_year 2019
_chemical_formula_moiety 'C78 H124 Si7, 0.5(C5 H12)'
_chemical_formula_sum 'C80.5 H130 Si7'
_chemical_formula_weight 1294.47
_chemical_properties_physical Air-sensitive,Moisture-sensitive
_space_group_crystal_system monoclinic
_space_group_IT_number 15
_space_group_name_Hall '-C 2yc'
_space_group_name_H-M_alt 'C 1 2/c 1'
_symmetry_space_group_name_Hall '-C 2yc'
_symmetry_space_group_name_H-M 'C 1 2/c 1'
_atom_sites_solution_hydrogens geom
_audit_creation_method SHELXL-2014/6
_audit_update_record
;
2018-11-06 deposited with the CCDC.    2019-03-07 downloaded from the CCDC.
;
_cell_angle_alpha 90
_cell_angle_beta 94.456(3)
_cell_angle_gamma 90
_cell_formula_units_Z 8
_cell_length_a 38.1514(15)
_cell_length_b 12.7134(5)
_cell_length_c 33.8416(11)
_cell_measurement_reflns_used 9625
_cell_measurement_temperature 132(2)
_cell_measurement_theta_max 29.06
_cell_measurement_theta_min 2.41
_cell_volume 16364.7(11)
_computing_cell_refinement 'Bruker SAINT'
_computing_data_collection 'Bruker APEX2'
_computing_data_reduction 'Bruker SAINT'
_computing_molecular_graphics 'Bruker SHELXTL'
_computing_publication_material 'Bruker SHELXTL'
_computing_structure_refinement 'SHELXL-2014/6 (Sheldrick, 2014)'
_computing_structure_solution 'SHELXS-97 (Sheldrick 2008)'
_diffrn_ambient_temperature 132(2)
_diffrn_measured_fraction_theta_full 1.000
_diffrn_measured_fraction_theta_max 0.998
_diffrn_measurement_device_type 'Bruker APEX-II CCD'
_diffrn_measurement_method '\f and \w scans'
_diffrn_radiation_type MoK\a
_diffrn_radiation_wavelength 0.71073
_diffrn_reflns_av_R_equivalents 0.0358
_diffrn_reflns_av_unetI/netI 0.0284
_diffrn_reflns_Laue_measured_fraction_full 1.000
_diffrn_reflns_Laue_measured_fraction_max 0.998
_diffrn_reflns_limit_h_max 52
_diffrn_reflns_limit_h_min -52
_diffrn_reflns_limit_k_max 17
_diffrn_reflns_limit_k_min -17
_diffrn_reflns_limit_l_max 46
_diffrn_reflns_limit_l_min -46
_diffrn_reflns_number 160059
_diffrn_reflns_point_group_measured_fraction_full 1.000
_diffrn_reflns_point_group_measured_fraction_max 0.998
_diffrn_reflns_theta_full 25.242
_diffrn_reflns_theta_max 29.218
_diffrn_reflns_theta_min 1.071
_exptl_absorpt_coefficient_mu 0.155
_exptl_absorpt_correction_T_max 0.7458
_exptl_absorpt_correction_T_min 0.7025
_exptl_absorpt_correction_type multi-scan
_exptl_absorpt_process_details 'SADABS 2014/5'
_exptl_crystal_colour yellow
_exptl_crystal_density_diffrn 1.051
_exptl_crystal_description block
_exptl_crystal_F_000 5688
_exptl_crystal_recrystallization_method 'Re-crystallisation from solvent: pentane'
_exptl_crystal_size_max 0.546
_exptl_crystal_size_mid 0.393
_exptl_crystal_size_min 0.223
_refine_diff_density_max 0.779
_refine_diff_density_min -0.649
_refine_diff_density_rms 0.053
_refine_ls_extinction_method none
_refine_ls_goodness_of_fit_ref 1.031
_refine_ls_hydrogen_treatment constr
_refine_ls_matrix_type full
_refine_ls_number_parameters 836
_refine_ls_number_reflns 22155
_refine_ls_number_restraints 83
_refine_ls_restrained_S_all 1.042
_refine_ls_R_factor_all 0.0584
_refine_ls_R_factor_gt 0.0431
_refine_ls_shift/su_max 0.016
_refine_ls_shift/su_mean 0.000
_refine_ls_structure_factor_coef Fsqd
_refine_ls_weighting_details 'w=1/[\s^2^(Fo^2^)+(0.0499P)^2^+18.0677P] where P=(Fo^2^+2Fc^2^)/3'
_refine_ls_weighting_scheme calc
_refine_ls_wR_factor_gt 0.1036
_refine_ls_wR_factor_ref 0.1118
_reflns_Friedel_coverage 0.000
_reflns_number_gt 17939
_reflns_number_total 22155
_reflns_threshold_expression 'I > 2\s(I)'
_cod_data_source_file c8sc05591b2.cif
_cod_data_source_block sh3711
_cod_original_formula_sum 'C80.50 H130 Si7'
_cod_database_code 1550742
_shelx_space_group_comment
; 
The symmetry employed for this shelxl refinement is uniquely defined 
by the following loop, which should always be used as a source of 
symmetry information in preference to the above space-group names. 
They are only intended as comments. 
;
_shelx_estimated_absorpt_t_min 0.920
_shelx_estimated_absorpt_t_max 0.966
_shelxl_version_number 2014/6

loop_
_space_group_symop_operation_xyz
'x, y, z'
'-x, y, -z+1/2'
'x+1/2, y+1/2, z'
'-x+1/2, y+1/2, -z+1/2'
'-x, -y, -z'
'x, -y, z-1/2'
'-x+1/2, -y+1/2, -z'
'x+1/2, -y+1/2, z-1/2'

loop_
_atom_site_label
_atom_site_type_symbol
_atom_site_fract_x
_atom_site_fract_y
_atom_site_fract_z
_atom_site_U_iso_or_equiv
_atom_site_adp_type
_atom_site_occupancy
_atom_site_site_symmetry_order
_atom_site_calc_flag
_atom_site_refinement_flags_posn
_atom_site_refinement_flags_adp
_atom_site_refinement_flags_occupancy
_atom_site_disorder_assembly
_atom_site_disorder_group
Si1 Si 0.09917(2) 0.73318(3) 0.32644(2) 0.01501(7) Uani 1 1 d . . . . .
Si2 Si 0.13974(2) 0.67647(3) 0.27968(2) 0.01403(7) Uani 1 1 d . . . . .
Si3 Si 0.15521(2) 0.61887(3) 0.34444(2) 0.01472(7) Uani 1 1 d . . . . .
Si4 Si 0.09732(2) 0.57525(3) 0.36078(2) 0.01626(8) Uani 1 1 d . . . . .
Si5 Si 0.11182(2) 0.65152(3) 0.42413(2) 0.01461(7) Uani 1 1 d . . . . .
Si6 Si 0.14042(2) 0.76450(3) 0.38103(2) 0.01402(7) Uani 1 1 d . . . . .
Si7 Si 0.05951(2) 0.43492(4) 0.34145(2) 0.02748(10) Uani 1 1 d . . . . .
C1 C 0.05131(5) 0.42484(19) 0.28643(6) 0.0485(5) Uani 1 1 d . . . . .
H1A H 0.0734 0.4080 0.2748 0.073 Uiso 1 1 calc R U . . .
H1B H 0.0422 0.4920 0.2758 0.073 Uiso 1 1 calc R U . . .
H1C H 0.0341 0.3692 0.2799 0.073 Uiso 1 1 calc R U . . .
C2 C 0.07605(6) 0.30709(15) 0.36297(8) 0.0558(6) Uani 1 1 d . . . . .
H2A H 0.0561 0.2627 0.3687 0.084 Uiso 1 1 calc R U . . .
H2B H 0.0907 0.3204 0.3875 0.084 Uiso 1 1 calc R U . . .
H2C H 0.0900 0.2712 0.3439 0.084 Uiso 1 1 calc R U . . .
C3 C 0.01599(4) 0.46461(16) 0.36078(6) 0.0380(4) Uani 1 1 d . . . . .
H3A H -0.0004 0.4070 0.3538 0.057 Uiso 1 1 calc R U . . .
H3B H 0.0067 0.5303 0.3490 0.057 Uiso 1 1 calc R U . . .
H3C H 0.0189 0.4721 0.3897 0.057 Uiso 1 1 calc R U . . .
C4 C 0.16282(3) 0.89561(11) 0.39117(4) 0.0157(2) Uani 1 1 d . . . . .
C5 C 0.19940(3) 0.91108(11) 0.38907(4) 0.0170(3) Uani 1 1 d . . . . .
C6 C 0.21352(4) 1.01088(11) 0.39564(4) 0.0204(3) Uani 1 1 d . . . . .
H6 H 0.2381 1.0206 0.3941 0.025 Uiso 1 1 calc R U . . .
C7 C 0.19302(4) 1.09687(11) 0.40433(4) 0.0196(3) Uani 1 1 d . . . . .
C8 C 0.15732(4) 1.08108(11) 0.40682(4) 0.0193(3) Uani 1 1 d . . . . .
H8 H 0.1430 1.1391 0.4128 0.023 Uiso 1 1 calc R U . . .
C9 C 0.14181(3) 0.98252(11) 0.40077(4) 0.0172(3) Uani 1 1 d . . . . .
C10 C 0.22405(3) 0.82331(11) 0.37844(4) 0.0185(3) Uani 1 1 d . . . . .
H10 H 0.2125 0.7549 0.3841 0.022 Uiso 1 1 calc R U . . .
C11 C 0.22949(4) 0.82620(13) 0.33418(4) 0.0292(3) Uani 1 1 d . . . . .
H11A H 0.2067 0.8198 0.3189 0.044 Uiso 1 1 calc R U . . .
H11B H 0.2447 0.7677 0.3276 0.044 Uiso 1 1 calc R U . . .
H11C H 0.2406 0.8929 0.3277 0.044 Uiso 1 1 calc R U . . .
C12 C 0.25951(4) 0.82637(13) 0.40280(5) 0.0287(3) Uani 1 1 d . . . . .
H12A H 0.2730 0.8873 0.3948 0.043 Uiso 1 1 calc R U . . .
H12B H 0.2726 0.7617 0.3982 0.043 Uiso 1 1 calc R U . . .
H12C H 0.2557 0.8321 0.4310 0.043 Uiso 1 1 calc R U . . .
C13 C 0.20937(4) 1.20374(12) 0.41298(4) 0.0219(3) Uani 1 1 d . . . . .
H13 H 0.1899 1.2565 0.4132 0.026 Uiso 1 1 calc R U . . .
C14 C 0.23368(5) 1.23721(14) 0.38157(5) 0.0354(4) Uani 1 1 d . . . . .
H14A H 0.2539 1.1897 0.3822 0.053 Uiso 1 1 calc R U . . .
H14B H 0.2418 1.3093 0.3869 0.053 Uiso 1 1 calc R U . . .
H14C H 0.2209 1.2342 0.3553 0.053 Uiso 1 1 calc R U . . .
C15 C 0.22901(5) 1.20300(14) 0.45399(5) 0.0352(4) Uani 1 1 d . . . . .
H15A H 0.2127 1.1850 0.4739 0.053 Uiso 1 1 calc R U . . .
H15B H 0.2391 1.2728 0.4598 0.053 Uiso 1 1 calc R U . . .
H15C H 0.2479 1.1508 0.4546 0.053 Uiso 1 1 calc R U . . .
C16 C 0.10225(3) 0.97427(11) 0.40397(4) 0.0197(3) Uani 1 1 d . . . . .
H16 H 0.0964 0.8983 0.4074 0.024 Uiso 1 1 calc R U . . .
C17 C 0.08236(4) 1.01249(13) 0.36570(5) 0.0265(3) Uani 1 1 d . . . . .
H17A H 0.0901 1.0837 0.3596 0.040 Uiso 1 1 calc R U . . .
H17B H 0.0571 1.0131 0.3690 0.040 Uiso 1 1 calc R U . . .
H17C H 0.0871 0.9651 0.3439 0.040 Uiso 1 1 calc R U . . .
C18 C 0.08955(4) 1.03434(13) 0.43950(5) 0.0280(3) Uani 1 1 d . . . . .
H18A H 0.1044 1.0160 0.4635 0.042 Uiso 1 1 calc R U . . .
H18B H 0.0651 1.0152 0.4430 0.042 Uiso 1 1 calc R U . . .
H18C H 0.0911 1.1102 0.4347 0.042 Uiso 1 1 calc R U . . .
C19 C 0.12329(3) 0.56637(11) 0.24488(4) 0.0177(3) Uani 1 1 d . . . . .
C20 C 0.09662(4) 0.59338(12) 0.21509(4) 0.0212(3) Uani 1 1 d . . . . .
C21 C 0.08419(4) 0.51880(13) 0.18735(4) 0.0272(3) Uani 1 1 d . . . . .
H21 H 0.0662 0.5383 0.1678 0.033 Uiso 1 1 calc R U . . .
C22 C 0.09720(4) 0.41733(13) 0.18733(5) 0.0293(3) Uani 1 1 d . . . . .
C23 C 0.12323(4) 0.39078(13) 0.21660(5) 0.0274(3) Uani 1 1 d . . . . .
H23 H 0.1323 0.3212 0.2171 0.033 Uiso 1 1 calc R U . . .
C24 C 0.13666(4) 0.46198(11) 0.24535(4) 0.0211(3) Uani 1 1 d . . . . .
C25 C 0.08100(4) 0.70331(12) 0.21159(4) 0.0239(3) Uani 1 1 d . . . . .
H25 H 0.0934 0.7470 0.2329 0.029 Uiso 1 1 calc R U . . .
C26 C 0.04194(4) 0.70322(15) 0.21922(6) 0.0380(4) Uani 1 1 d . . . . .
H26A H 0.0328 0.7751 0.2170 0.057 Uiso 1 1 calc R U . . .
H26B H 0.0391 0.6762 0.2459 0.057 Uiso 1 1 calc R U . . .
H26C H 0.0290 0.6583 0.1996 0.057 Uiso 1 1 calc R U . . .
C27 C 0.08736(5) 0.75531(15) 0.17197(5) 0.0382(4) Uani 1 1 d . . . . .
H27A H 0.1127 0.7575 0.1688 0.057 Uiso 1 1 calc R U . . .
H27B H 0.0780 0.8271 0.1715 0.057 Uiso 1 1 calc R U . . .
H27C H 0.0755 0.7146 0.1503 0.057 Uiso 1 1 calc R U . . .
C28 C 0.08359(5) 0.33980(15) 0.15535(6) 0.0425(4) Uani 1 1 d D U . . .
H28A H 0.0581 0.3271 0.1587 0.051 Uiso 0.709(5) 1 calc R U P A 1
H28B H 0.0614 0.3690 0.1420 0.051 Uiso 0.291(5) 1 calc R U P A 2
C29A C 0.10162(11) 0.2358(3) 0.15651(13) 0.0767(14) Uani 0.709(5) 1 d D U P A 1
H29A H 0.0912 0.1913 0.1350 0.115 Uiso 0.709(5) 1 calc R U P A 1
H29B H 0.1267 0.2459 0.1532 0.115 Uiso 0.709(5) 1 calc R U P A 1
H29C H 0.0988 0.2017 0.1820 0.115 Uiso 0.709(5) 1 calc R U P A 1
C30A C 0.08641(12) 0.3895(3) 0.11371(9) 0.0699(12) Uani 0.709(5) 1 d D U P A 1
H30A H 0.0746 0.4580 0.1126 0.105 Uiso 0.709(5) 1 calc R U P A 1
H30B H 0.1112 0.3986 0.1089 0.105 Uiso 0.709(5) 1 calc R U P A 1
H30C H 0.0751 0.3430 0.0934 0.105 Uiso 0.709(5) 1 calc R U P A 1
C29B C 0.0747(4) 0.2370(7) 0.1755(3) 0.093(3) Uani 0.291(5) 1 d D U P A 2
H29D H 0.0577 0.2506 0.1951 0.140 Uiso 0.291(5) 1 calc R U P A 2
H29E H 0.0646 0.1874 0.1556 0.140 Uiso 0.291(5) 1 calc R U P A 2
H29F H 0.0962 0.2068 0.1887 0.140 Uiso 0.291(5) 1 calc R U P A 2
C30B C 0.1092(2) 0.3274(9) 0.1250(3) 0.071(2) Uani 0.291(5) 1 d D U P A 2
H30D H 0.1138 0.3961 0.1133 0.107 Uiso 0.291(5) 1 calc R U P A 2
H30E H 0.1312 0.2987 0.1374 0.107 Uiso 0.291(5) 1 calc R U P A 2
H30F H 0.0997 0.2793 0.1043 0.107 Uiso 0.291(5) 1 calc R U P A 2
C31 C 0.16512(4) 0.41962(12) 0.27567(4) 0.0251(3) Uani 1 1 d . . . . .
H31 H 0.1760 0.4812 0.2903 0.030 Uiso 1 1 calc R U . . .
C32 C 0.19468(5) 0.35913(14) 0.25740(5) 0.0331(4) Uani 1 1 d . . . . .
H32A H 0.1853 0.2937 0.2455 0.050 Uiso 1 1 calc R U . . .
H32B H 0.2133 0.3426 0.2781 0.050 Uiso 1 1 calc R U . . .
H32C H 0.2044 0.4025 0.2369 0.050 Uiso 1 1 calc R U . . .
C33 C 0.14883(5) 0.34931(14) 0.30591(5) 0.0352(4) Uani 1 1 d . . . . .
H33A H 0.1318 0.3900 0.3198 0.053 Uiso 1 1 calc R U . . .
H33B H 0.1673 0.3230 0.3251 0.053 Uiso 1 1 calc R U . . .
H33C H 0.1369 0.2898 0.2922 0.053 Uiso 1 1 calc R U . . .
C34 C 0.16357(3) 0.77571(11) 0.24837(4) 0.0168(2) Uani 1 1 d . . . . .
C35 C 0.18584(4) 0.73627(11) 0.22007(4) 0.0187(3) Uani 1 1 d . . . . .
C36 C 0.19620(4) 0.80107(12) 0.18985(4) 0.0249(3) Uani 1 1 d . . . . .
H36 H 0.2110 0.7730 0.1712 0.030 Uiso 1 1 calc R U . . .
C37 C 0.18563(5) 0.90473(13) 0.18610(4) 0.0280(3) Uani 1 1 d . . . . .
C38 C 0.16622(4) 0.94529(12) 0.21551(4) 0.0262(3) Uani 1 1 d . . . . .
H38 H 0.1598 1.0175 0.2143 0.031 Uiso 1 1 calc R U . . .
C39 C 0.15562(4) 0.88459(11) 0.24675(4) 0.0196(3) Uani 1 1 d . . . . .
C40 C 0.20068(4) 0.62543(11) 0.22092(4) 0.0205(3) Uani 1 1 d . . . . .
H40 H 0.1903 0.5863 0.2428 0.025 Uiso 1 1 calc R U . . .
C41 C 0.19066(4) 0.56687(13) 0.18207(4) 0.0273(3) Uani 1 1 d . . . . .
H41A H 0.1650 0.5670 0.1768 0.041 Uiso 1 1 calc R U . . .
H41B H 0.1991 0.4942 0.1843 0.041 Uiso 1 1 calc R U . . .
H41C H 0.2014 0.6020 0.1603 0.041 Uiso 1 1 calc R U . . .
C42 C 0.24074(4) 0.62722(14) 0.22995(5) 0.0307(3) Uani 1 1 d . . . . .
H42A H 0.2517 0.6605 0.2079 0.046 Uiso 1 1 calc R U . . .
H42B H 0.2495 0.5550 0.2334 0.046 Uiso 1 1 calc R U . . .
H42C H 0.2466 0.6673 0.2543 0.046 Uiso 1 1 calc R U . . .
C43 C 0.19519(6) 0.97139(14) 0.15129(5) 0.0431(5) Uani 1 1 d . . . . .
H43 H 0.2085 0.9254 0.1337 0.052 Uiso 1 1 calc R U . . .
C44 C 0.16235(8) 1.0093(2) 0.12707(6) 0.0737(9) Uani 1 1 d . . . . .
H44A H 0.1479 0.9487 0.1184 0.110 Uiso 1 1 calc R U . . .
H44B H 0.1692 1.0481 0.1038 0.110 Uiso 1 1 calc R U . . .
H44C H 0.1489 1.0557 0.1434 0.110 Uiso 1 1 calc R U . . .
C45 C 0.21944(9) 1.0613(2) 0.16527(7) 0.0805(10) Uani 1 1 d . . . . .
H45A H 0.2075 1.1061 0.1836 0.121 Uiso 1 1 calc R U . . .
H45B H 0.2254 1.1030 0.1424 0.121 Uiso 1 1 calc R U . . .
H45C H 0.2410 1.0326 0.1788 0.121 Uiso 1 1 calc R U . . .
C46 C 0.13606(4) 0.94395(11) 0.27734(4) 0.0213(3) Uani 1 1 d . . . . .
H46 H 0.1322 0.8943 0.2995 0.026 Uiso 1 1 calc R U . . .
C47 C 0.09998(4) 0.98110(14) 0.25975(5) 0.0331(4) Uani 1 1 d . . . . .
H47A H 0.1029 1.0233 0.2360 0.050 Uiso 1 1 calc R U . . .
H47B H 0.0888 1.0239 0.2793 0.050 Uiso 1 1 calc R U . . .
H47C H 0.0852 0.9199 0.2527 0.050 Uiso 1 1 calc R U . . .
C48 C 0.15782(5) 1.03665(12) 0.29468(5) 0.0292(3) Uani 1 1 d . . . . .
H48A H 0.1813 1.0118 0.3043 0.044 Uiso 1 1 calc R U . . .
H48B H 0.1461 1.0675 0.3167 0.044 Uiso 1 1 calc R U . . .
H48C H 0.1600 1.0899 0.2741 0.044 Uiso 1 1 calc R U . . .
C49 C 0.08466(3) 0.73668(11) 0.45712(4) 0.0182(3) Uani 1 1 d . . . . .
C50 C 0.04810(4) 0.75677(12) 0.45103(4) 0.0207(3) Uani 1 1 d . . . . .
C51 C 0.03154(4) 0.81730(13) 0.47854(4) 0.0264(3) Uani 1 1 d . . . . .
H51 H 0.0071 0.8305 0.4740 0.032 Uiso 1 1 calc R U . . .
C52 C 0.04938(4) 0.85889(13) 0.51226(4) 0.0279(3) Uani 1 1 d . . . . .
C53 C 0.08520(4) 0.84031(13) 0.51771(4) 0.0267(3) Uani 1 1 d . . . . .
H53 H 0.0980 0.8682 0.5406 0.032 Uiso 1 1 calc R U . . .
C54 C 0.10320(4) 0.78202(12) 0.49079(4) 0.0207(3) Uani 1 1 d . . . . .
C55 C 0.02583(4) 0.71537(13) 0.41518(4) 0.0228(3) Uani 1 1 d . . . . .
H55 H 0.0394 0.6574 0.4034 0.027 Uiso 1 1 calc R U . . .
C56 C 0.01963(4) 0.80049(14) 0.38362(4) 0.0284(3) Uani 1 1 d . . . . .
H56A H 0.0074 0.8601 0.3947 0.043 Uiso 1 1 calc R U . . .
H56B H 0.0052 0.7719 0.3609 0.043 Uiso 1 1 calc R U . . .
H56C H 0.0423 0.8241 0.3750 0.043 Uiso 1 1 calc R U . . .
C57 C -0.00940(4) 0.66921(15) 0.42579(5) 0.0350(4) Uani 1 1 d . . . . .
H57A H -0.0052 0.6163 0.4467 0.052 Uiso 1 1 calc R U . . .
H57B H -0.0213 0.6363 0.4023 0.052 Uiso 1 1 calc R U . . .
H57C H -0.0242 0.7255 0.4352 0.052 Uiso 1 1 calc R U . . .
C58 C 0.02975(5) 0.91980(16) 0.54234(5) 0.0380(4) Uani 1 1 d . . . . .
H58 H 0.0100 0.9580 0.5274 0.046 Uiso 1 1 calc R U . . .
C59 C 0.01357(6) 0.8436(2) 0.57078(6) 0.0576(6) Uani 1 1 d . . . . .
H59A H -0.0021 0.7946 0.5556 0.086 Uiso 1 1 calc R U . . .
H59B H 0.0001 0.8833 0.5893 0.086 Uiso 1 1 calc R U . . .
H59C H 0.0323 0.8042 0.5856 0.086 Uiso 1 1 calc R U . . .
C60 C 0.05207(7) 1.0005(2) 0.56496(9) 0.0732(8) Uani 1 1 d . . . . .
H60A H 0.0376 1.0397 0.5826 0.110 Uiso 1 1 calc R U . . .
H60B H 0.0619 1.0491 0.5463 0.110 Uiso 1 1 calc R U . . .
H60C H 0.0712 0.9651 0.5807 0.110 Uiso 1 1 calc R U . . .
C61 C 0.14276(4) 0.76909(12) 0.50065(4) 0.0227(3) Uani 1 1 d . . . . .
H61 H 0.1524 0.7290 0.4785 0.027 Uiso 1 1 calc R U . . .
C62 C 0.14995(4) 0.70429(15) 0.53867(4) 0.0323(4) Uani 1 1 d . . . . .
H62A H 0.1409 0.7420 0.5610 0.049 Uiso 1 1 calc R U . . .
H62B H 0.1753 0.6936 0.5438 0.049 Uiso 1 1 calc R U . . .
H62C H 0.1382 0.6359 0.5355 0.049 Uiso 1 1 calc R U . . .
C63 C 0.16200(4) 0.87463(14) 0.50410(5) 0.0312(4) Uani 1 1 d . . . . .
H63A H 0.1585 0.9126 0.4789 0.047 Uiso 1 1 calc R U . . .
H63B H 0.1872 0.8624 0.5104 0.047 Uiso 1 1 calc R U . . .
H63C H 0.1526 0.9166 0.5252 0.047 Uiso 1 1 calc R U . . .
C64 C 0.13157(3) 0.54151(11) 0.45813(4) 0.0167(3) Uani 1 1 d . . . . .
C65 C 0.10743(4) 0.47782(12) 0.47735(4) 0.0216(3) Uani 1 1 d . . . . .
C66 C 0.11969(4) 0.39771(13) 0.50287(4) 0.0261(3) Uani 1 1 d . . . . .
H66 H 0.1031 0.3568 0.5157 0.031 Uiso 1 1 calc R U . . .
C67 C 0.15505(4) 0.37522(12) 0.51034(4) 0.0239(3) Uani 1 1 d . . . . .
C68 C 0.17855(4) 0.43623(12) 0.49127(4) 0.0215(3) Uani 1 1 d . . . . .
H68 H 0.2030 0.4217 0.4957 0.026 Uiso 1 1 calc R U . . .
C69 C 0.16781(3) 0.51856(11) 0.46565(4) 0.0173(3) Uani 1 1 d . . . . .
C70 C 0.06765(4) 0.49310(13) 0.47331(5) 0.0272(3) Uani 1 1 d . . . . .
H70 H 0.0618 0.5429 0.4509 0.033 Uiso 1 1 calc R U . . .
C71 C 0.05526(4) 0.54254(16) 0.51111(5) 0.0358(4) Uani 1 1 d . . . . .
H71A H 0.0607 0.4950 0.5335 0.054 Uiso 1 1 calc R U . . .
H71B H 0.0298 0.5545 0.5077 0.054 Uiso 1 1 calc R U . . .
H71C H 0.0673 0.6098 0.5162 0.054 Uiso 1 1 calc R U . . .
C72 C 0.04774(4) 0.39016(15) 0.46412(5) 0.0359(4) Uani 1 1 d . . . . .
H72A H 0.0573 0.3556 0.4414 0.054 Uiso 1 1 calc R U . . .
H72B H 0.0227 0.4054 0.4578 0.054 Uiso 1 1 calc R U . . .
H72C H 0.0505 0.3436 0.4873 0.054 Uiso 1 1 calc R U . . .
C73 C 0.16724(4) 0.28827(13) 0.53892(5) 0.0305(3) Uani 1 1 d . . . . .
H73 H 0.1931 0.2794 0.5372 0.037 Uiso 1 1 calc R U . . .
C74 C 0.16139(7) 0.31941(19) 0.58123(5) 0.0555(6) Uani 1 1 d . . . . .
H74A H 0.1731 0.3867 0.5875 0.083 Uiso 1 1 calc R U . . .
H74B H 0.1712 0.2651 0.5995 0.083 Uiso 1 1 calc R U . . .
H74C H 0.1361 0.3265 0.5840 0.083 Uiso 1 1 calc R U . . .
C75 C 0.14988(6) 0.18316(16) 0.52835(6) 0.0474(5) Uani 1 1 d . . . . .
H75A H 0.1606 0.1281 0.5456 0.071 Uiso 1 1 calc R U . . .
H75B H 0.1531 0.1662 0.5006 0.071 Uiso 1 1 calc R U . . .
H75C H 0.1247 0.1875 0.5321 0.071 Uiso 1 1 calc R U . . .
C76 C 0.19672(3) 0.57817(11) 0.44672(4) 0.0189(3) Uani 1 1 d . . . . .
H76 H 0.1854 0.6367 0.4306 0.023 Uiso 1 1 calc R U . . .
C77 C 0.21534(4) 0.50670(13) 0.41860(5) 0.0279(3) Uani 1 1 d . . . . .
H77A H 0.2287 0.4526 0.4340 0.042 Uiso 1 1 calc R U . . .
H77B H 0.2314 0.5487 0.4038 0.042 Uiso 1 1 calc R U . . .
H77C H 0.1978 0.4730 0.4000 0.042 Uiso 1 1 calc R U . . .
C78 C 0.22394(4) 0.62691(14) 0.47710(5) 0.0288(3) Uani 1 1 d . . . . .
H78A H 0.2123 0.6779 0.4934 0.043 Uiso 1 1 calc R U . . .
H78B H 0.2422 0.6626 0.4632 0.043 Uiso 1 1 calc R U . . .
H78C H 0.2347 0.5714 0.4941 0.043 Uiso 1 1 calc R U . . .
C1P_1 C -0.01518(18) 0.0215(5) 0.31487(19) 0.0862(18) Uiso 0.5 1 d D U P . .
H1P1_1 H -0.0134 0.0490 0.3420 0.129 Uiso 0.5 1 calc R U P . .
H1P2_1 H -0.0400 0.0130 0.3056 0.129 Uiso 0.5 1 calc R U P . .
H1P3_1 H -0.0033 -0.0468 0.3144 0.129 Uiso 0.5 1 calc R U P . .
C2P_1 C 0.0019(3) 0.0969(7) 0.2883(2) 0.146(3) Uiso 0.5 1 d D U P . .
H2P1_1 H 0.0269 0.1064 0.2981 0.176 Uiso 0.5 1 calc R U P . .
H2P2_1 H -0.0098 0.1662 0.2893 0.176 Uiso 0.5 1 calc R U P . .
C3P_1 C 0.0002(5) 0.0595(6) 0.2461(2) 0.144(2) Uiso 0.5 1 d D U P . .
H3P1_1 H -0.0246 0.0469 0.2362 0.172 Uiso 0.5 1 calc R U P . .
H3P2_1 H 0.0133 -0.0072 0.2443 0.172 Uiso 0.5 1 calc R U P . .
C4P_1 C 0.0160(3) 0.1430(7) 0.2217(3) 0.169(3) Uiso 0.5 1 d D U P . .
H4P1_1 H 0.0011 0.2068 0.2203 0.202 Uiso 0.5 1 calc R U P . .
H4P2_1 H 0.0398 0.1622 0.2333 0.202 Uiso 0.5 1 calc R U P . .
C5P_1 C 0.0178(3) 0.0954(10) 0.1814(3) 0.174(4) Uiso 0.5 1 d D U P . .
H5P1_1 H 0.0281 0.1464 0.1638 0.261 Uiso 0.5 1 calc R U P . .
H5P2_1 H 0.0326 0.0322 0.1834 0.261 Uiso 0.5 1 calc R U P . .
H5P3_1 H -0.0059 0.0765 0.1705 0.261 Uiso 0.5 1 calc R U P . .

loop_
_atom_site_aniso_label
_atom_site_aniso_U_11
_atom_site_aniso_U_22
_atom_site_aniso_U_33
_atom_site_aniso_U_23
_atom_site_aniso_U_13
_atom_site_aniso_U_12
Si1 0.01521(16) 0.01528(18) 0.01463(16) 0.00043(13) 0.00180(12) 0.00134(13)
Si2 0.01654(16) 0.01362(18) 0.01215(15) 0.00011(13) 0.00237(12) 0.00106(13)
Si3 0.01601(16) 0.01461(18) 0.01362(15) 0.00026(13) 0.00164(12) 0.00165(13)
Si4 0.01716(17) 0.01578(18) 0.01593(16) 0.00084(14) 0.00194(13) -0.00220(14)
Si5 0.01338(16) 0.01773(18) 0.01306(15) 0.00140(13) 0.00309(12) 0.00107(13)
Si6 0.01467(16) 0.01420(17) 0.01347(15) -0.00077(13) 0.00284(12) -0.00041(13)
Si7 0.0287(2) 0.0216(2) 0.0330(2) -0.00263(17) 0.00727(17) -0.00954(17)
C1 0.0454(11) 0.0624(14) 0.0382(10) -0.0166(9) 0.0070(8) -0.0281(10)
C2 0.0694(14) 0.0209(9) 0.0828(16) 0.0108(10) 0.0429(13) 0.0024(9)
C3 0.0270(8) 0.0434(11) 0.0443(10) -0.0020(8) 0.0057(7) -0.0111(7)
C4 0.0171(6) 0.0162(6) 0.0141(5) -0.0008(5) 0.0027(4) -0.0003(5)
C5 0.0164(6) 0.0183(7) 0.0167(6) -0.0009(5) 0.0027(5) 0.0008(5)
C6 0.0160(6) 0.0216(7) 0.0241(7) -0.0038(5) 0.0039(5) -0.0021(5)
C7 0.0215(6) 0.0183(7) 0.0190(6) -0.0035(5) 0.0030(5) -0.0020(5)
C8 0.0199(6) 0.0178(7) 0.0208(6) -0.0038(5) 0.0051(5) 0.0019(5)
C9 0.0169(6) 0.0184(7) 0.0166(6) -0.0006(5) 0.0032(5) -0.0001(5)
C10 0.0147(6) 0.0168(7) 0.0241(6) -0.0029(5) 0.0018(5) 0.0007(5)
C11 0.0320(8) 0.0309(9) 0.0252(7) -0.0061(6) 0.0058(6) 0.0086(7)
C12 0.0202(7) 0.0277(8) 0.0370(8) -0.0066(7) -0.0047(6) 0.0046(6)
C13 0.0200(6) 0.0180(7) 0.0282(7) -0.0065(6) 0.0058(5) -0.0028(5)
C14 0.0429(10) 0.0224(8) 0.0439(10) -0.0041(7) 0.0216(8) -0.0059(7)
C15 0.0399(9) 0.0305(9) 0.0343(9) -0.0099(7) -0.0036(7) -0.0068(7)
C16 0.0164(6) 0.0165(7) 0.0268(7) -0.0015(5) 0.0055(5) 0.0006(5)
C17 0.0211(7) 0.0231(8) 0.0349(8) 0.0002(6) 0.0002(6) 0.0026(6)
C18 0.0232(7) 0.0275(8) 0.0348(8) -0.0042(7) 0.0118(6) 0.0033(6)
C19 0.0194(6) 0.0176(7) 0.0165(6) -0.0008(5) 0.0037(5) -0.0012(5)
C20 0.0214(6) 0.0229(7) 0.0192(6) -0.0025(5) 0.0017(5) -0.0010(5)
C21 0.0252(7) 0.0312(9) 0.0245(7) -0.0073(6) -0.0026(6) -0.0014(6)
C22 0.0296(8) 0.0296(9) 0.0292(8) -0.0137(7) 0.0046(6) -0.0056(6)
C23 0.0311(8) 0.0199(7) 0.0318(8) -0.0074(6) 0.0069(6) 0.0006(6)
C24 0.0243(7) 0.0182(7) 0.0214(6) -0.0024(5) 0.0066(5) 0.0006(5)
C25 0.0246(7) 0.0254(8) 0.0206(6) -0.0020(6) -0.0054(5) 0.0033(6)
C26 0.0269(8) 0.0392(10) 0.0472(10) -0.0050(8) -0.0019(7) 0.0093(7)
C27 0.0495(11) 0.0370(10) 0.0270(8) 0.0059(7) -0.0043(7) 0.0037(8)
C28 0.0405(10) 0.0405(11) 0.0459(10) -0.0254(9) -0.0003(8) -0.0057(8)
C29A 0.076(2) 0.052(2) 0.095(3) -0.0529(19) -0.035(2) 0.0193(18)
C30A 0.105(3) 0.068(2) 0.0375(16) -0.0298(15) 0.0109(17) -0.010(2)
C29B 0.130(7) 0.070(5) 0.077(5) -0.031(4) -0.003(5) -0.055(5)
C30B 0.081(4) 0.075(5) 0.060(4) -0.043(4) 0.011(3) -0.012(4)
C31 0.0324(8) 0.0183(7) 0.0249(7) -0.0004(6) 0.0039(6) 0.0072(6)
C32 0.0367(9) 0.0276(9) 0.0355(8) 0.0000(7) 0.0058(7) 0.0129(7)
C33 0.0489(10) 0.0242(8) 0.0337(8) 0.0057(7) 0.0110(7) 0.0085(7)
C34 0.0195(6) 0.0184(7) 0.0127(5) 0.0009(5) 0.0022(4) -0.0004(5)
C35 0.0211(6) 0.0191(7) 0.0162(6) 0.0006(5) 0.0033(5) -0.0001(5)
C36 0.0324(8) 0.0249(8) 0.0189(6) 0.0001(6) 0.0111(6) 0.0006(6)
C37 0.0424(9) 0.0226(8) 0.0203(7) 0.0039(6) 0.0105(6) -0.0019(7)
C38 0.0397(8) 0.0173(7) 0.0226(7) 0.0042(6) 0.0086(6) 0.0010(6)
C39 0.0237(7) 0.0187(7) 0.0165(6) 0.0007(5) 0.0034(5) -0.0008(5)
C40 0.0227(7) 0.0205(7) 0.0191(6) 0.0005(5) 0.0067(5) 0.0023(5)
C41 0.0352(8) 0.0260(8) 0.0216(7) -0.0033(6) 0.0078(6) 0.0026(6)
C42 0.0241(7) 0.0332(9) 0.0352(8) 0.0018(7) 0.0051(6) 0.0038(6)
C43 0.0822(15) 0.0241(9) 0.0265(8) 0.0056(7) 0.0275(9) 0.0019(9)
C44 0.132(3) 0.0622(16) 0.0285(10) 0.0182(10) 0.0191(12) 0.0374(16)
C45 0.144(3) 0.0530(15) 0.0523(14) -0.0052(11) 0.0545(16) -0.0452(17)
C46 0.0288(7) 0.0157(7) 0.0204(6) 0.0020(5) 0.0080(5) 0.0023(5)
C47 0.0354(9) 0.0312(9) 0.0331(8) 0.0011(7) 0.0055(7) 0.0102(7)
C48 0.0426(9) 0.0191(8) 0.0269(7) -0.0026(6) 0.0100(6) -0.0030(7)
C49 0.0174(6) 0.0221(7) 0.0156(6) 0.0030(5) 0.0053(5) 0.0041(5)
C50 0.0181(6) 0.0256(8) 0.0189(6) 0.0054(5) 0.0046(5) 0.0038(5)
C51 0.0203(7) 0.0344(9) 0.0255(7) 0.0056(6) 0.0081(5) 0.0103(6)
C52 0.0302(8) 0.0326(9) 0.0221(7) 0.0024(6) 0.0104(6) 0.0140(7)
C53 0.0302(8) 0.0333(9) 0.0169(6) -0.0014(6) 0.0038(5) 0.0108(6)
C54 0.0206(6) 0.0252(8) 0.0167(6) 0.0012(5) 0.0037(5) 0.0058(5)
C55 0.0146(6) 0.0296(8) 0.0244(7) 0.0027(6) 0.0034(5) 0.0023(5)
C56 0.0231(7) 0.0373(9) 0.0246(7) 0.0044(6) 0.0011(6) 0.0048(6)
C57 0.0200(7) 0.0460(11) 0.0396(9) 0.0050(8) 0.0060(6) -0.0031(7)
C58 0.0375(9) 0.0505(11) 0.0274(8) -0.0020(8) 0.0107(7) 0.0244(8)
C59 0.0575(13) 0.0807(17) 0.0383(10) -0.0048(11) 0.0276(10) 0.0098(12)
C60 0.0704(16) 0.0600(16) 0.095(2) -0.0442(15) 0.0403(15) 0.0042(13)
C61 0.0213(6) 0.0305(8) 0.0160(6) -0.0055(6) 0.0002(5) 0.0063(6)
C62 0.0307(8) 0.0449(10) 0.0207(7) -0.0010(7) -0.0027(6) 0.0126(7)
C63 0.0271(8) 0.0355(9) 0.0303(8) -0.0113(7) -0.0020(6) 0.0027(7)
C64 0.0169(6) 0.0192(7) 0.0143(5) 0.0013(5) 0.0025(4) 0.0013(5)
C65 0.0177(6) 0.0277(8) 0.0197(6) 0.0058(6) 0.0034(5) -0.0003(5)
C66 0.0227(7) 0.0314(8) 0.0245(7) 0.0118(6) 0.0046(5) -0.0020(6)
C67 0.0267(7) 0.0246(8) 0.0200(6) 0.0058(6) -0.0003(5) 0.0013(6)
C68 0.0188(6) 0.0240(7) 0.0213(6) 0.0026(6) 0.0002(5) 0.0031(5)
C69 0.0173(6) 0.0189(7) 0.0157(6) -0.0004(5) 0.0026(5) 0.0014(5)
C70 0.0161(6) 0.0366(9) 0.0295(7) 0.0144(7) 0.0062(5) -0.0006(6)
C71 0.0269(8) 0.0468(11) 0.0356(9) 0.0137(8) 0.0149(7) 0.0053(7)
C72 0.0229(7) 0.0429(10) 0.0419(9) 0.0153(8) 0.0021(7) -0.0065(7)
C73 0.0302(8) 0.0301(9) 0.0303(8) 0.0140(7) -0.0026(6) 0.0018(7)
C74 0.0824(16) 0.0566(14) 0.0258(9) 0.0149(9) -0.0058(9) 0.0144(12)
C75 0.0552(12) 0.0330(10) 0.0529(12) 0.0177(9) -0.0040(9) -0.0041(9)
C76 0.0148(6) 0.0204(7) 0.0218(6) 0.0033(5) 0.0025(5) 0.0016(5)
C77 0.0250(7) 0.0320(9) 0.0280(7) 0.0028(6) 0.0102(6) 0.0065(6)
C78 0.0198(7) 0.0322(9) 0.0339(8) -0.0003(7) -0.0016(6) -0.0031(6)

loop_
_atom_type_symbol
_atom_type_description
_atom_type_scat_dispersion_real
_atom_type_scat_dispersion_imag
_atom_type_scat_source
C C 0.0033 0.0016 'International Tables Vol C Tables 4.2.6.8 and 6.1.1.4'
H H 0.0000 0.0000 'International Tables Vol C Tables 4.2.6.8 and 6.1.1.4'
Si Si 0.0817 0.0704 'International Tables Vol C Tables 4.2.6.8 and 6.1.1.4'

loop_
_geom_angle_atom_site_label_1
_geom_angle_atom_site_label_2
_geom_angle_atom_site_label_3
_geom_angle
Si4 Si1 Si6 78.409(17)
Si4 Si1 Si2 96.654(18)
Si6 Si1 Si2 98.103(17)
Si4 Si1 Si3 57.305(15)
Si6 Si1 Si3 55.246(14)
Si2 Si1 Si3 55.364(14)
C19 Si2 C34 106.80(6)
C19 Si2 Si3 113.32(4)
C34 Si2 Si3 128.74(4)
C19 Si2 Si1 115.39(4)
C34 Si2 Si1 121.44(4)
Si3 Si2 Si1 66.856(15)
Si6 Si3 Si2 101.284(19)
Si6 Si3 Si4 78.097(17)
Si2 Si3 Si4 96.843(18)
Si6 Si3 Si1 56.854(14)
Si2 Si3 Si1 57.780(14)
Si4 Si3 Si1 55.135(14)
Si1 Si4 Si7 123.87(2)
Si1 Si4 Si5 94.850(18)
Si7 Si4 Si5 130.83(2)
Si1 Si4 Si3 67.560(16)
Si7 Si4 Si3 132.11(2)
Si5 Si4 Si3 87.683(17)
C49 Si5 C64 105.45(6)
C49 Si5 Si6 108.14(5)
C64 Si5 Si6 129.00(4)
C49 Si5 Si4 131.08(4)
C64 Si5 Si4 107.16(4)
Si6 Si5 Si4 77.198(16)
C4 Si6 Si3 132.39(4)
C4 Si6 Si1 123.62(4)
Si3 Si6 Si1 67.900(16)
C4 Si6 Si5 130.13(4)
Si3 Si6 Si5 89.289(18)
Si1 Si6 Si5 93.924(18)
C1 Si7 C3 106.15(9)
C1 Si7 C2 110.72(11)
C3 Si7 C2 108.72(9)
C1 Si7 Si4 112.36(6)
C3 Si7 Si4 106.94(6)
C2 Si7 Si4 111.66(9)
Si7 C1 H1A 109.5
Si7 C1 H1B 109.5
H1A C1 H1B 109.5
Si7 C1 H1C 109.5
H1A C1 H1C 109.5
H1B C1 H1C 109.5
Si7 C2 H2A 109.5
Si7 C2 H2B 109.5
H2A C2 H2B 109.5
Si7 C2 H2C 109.5
H2A C2 H2C 109.5
H2B C2 H2C 109.5
Si7 C3 H3A 109.5
Si7 C3 H3B 109.5
H3A C3 H3B 109.5
Si7 C3 H3C 109.5
H3A C3 H3C 109.5
H3B C3 H3C 109.5
C5 C4 C9 118.69(12)
C5 C4 Si6 123.09(10)
C9 C4 Si6 118.21(9)
C6 C5 C4 119.35(12)
C6 C5 C10 117.94(12)
C4 C5 C10 122.68(12)
C7 C6 C5 122.32(12)
C7 C6 H6 118.8
C5 C6 H6 118.8
C8 C7 C6 118.11(13)
C8 C7 C13 120.68(13)
C6 C7 C13 121.13(12)
C7 C8 C9 121.95(13)
C7 C8 H8 119.0
C9 C8 H8 119.0
C8 C9 C4 119.56(12)
C8 C9 C16 117.55(12)
C4 C9 C16 122.88(12)
C5 C10 C11 110.36(12)
C5 C10 C12 113.04(11)
C11 C10 C12 110.23(12)
C5 C10 H10 107.7
C11 C10 H10 107.7
C12 C10 H10 107.7
C10 C11 H11A 109.5
C10 C11 H11B 109.5
H11A C11 H11B 109.5
C10 C11 H11C 109.5
H11A C11 H11C 109.5
H11B C11 H11C 109.5
C10 C12 H12A 109.5
C10 C12 H12B 109.5
H12A C12 H12B 109.5
C10 C12 H12C 109.5
H12A C12 H12C 109.5
H12B C12 H12C 109.5
C7 C13 C14 112.30(12)
C7 C13 C15 109.65(13)
C14 C13 C15 110.71(14)
C7 C13 H13 108.0
C14 C13 H13 108.0
C15 C13 H13 108.0
C13 C14 H14A 109.5
C13 C14 H14B 109.5
H14A C14 H14B 109.5
C13 C14 H14C 109.5
H14A C14 H14C 109.5
H14B C14 H14C 109.5
C13 C15 H15A 109.5
C13 C15 H15B 109.5
H15A C15 H15B 109.5
C13 C15 H15C 109.5
H15A C15 H15C 109.5
H15B C15 H15C 109.5
C9 C16 C17 110.31(11)
C9 C16 C18 113.31(12)
C17 C16 C18 109.85(12)
C9 C16 H16 107.7
C17 C16 H16 107.7
C18 C16 H16 107.7
C16 C17 H17A 109.5
C16 C17 H17B 109.5
H17A C17 H17B 109.5
C16 C17 H17C 109.5
H17A C17 H17C 109.5
H17B C17 H17C 109.5
C16 C18 H18A 109.5
C16 C18 H18B 109.5
H18A C18 H18B 109.5
C16 C18 H18C 109.5
H18A C18 H18C 109.5
H18B C18 H18C 109.5
C20 C19 C24 118.10(12)
C20 C19 Si2 116.46(10)
C24 C19 Si2 125.38(10)
C21 C20 C19 120.19(14)
C21 C20 C25 117.56(13)
C19 C20 C25 122.24(12)
C22 C21 C20 122.18(14)
C22 C21 H21 118.9
C20 C21 H21 118.9
C21 C22 C23 117.61(14)
C21 C22 C28 120.06(15)
C23 C22 C28 122.31(16)
C22 C23 C24 122.85(15)
C22 C23 H23 118.6
C24 C23 H23 118.6
C23 C24 C19 119.06(13)
C23 C24 C31 116.17(13)
C19 C24 C31 124.77(13)
C20 C25 C27 112.16(13)
C20 C25 C26 111.52(13)
C27 C25 C26 111.73(13)
C20 C25 H25 107.0
C27 C25 H25 107.0
C26 C25 H25 107.0
C25 C26 H26A 109.5
C25 C26 H26B 109.5
H26A C26 H26B 109.5
C25 C26 H26C 109.5
H26A C26 H26C 109.5
H26B C26 H26C 109.5
C25 C27 H27A 109.5
C25 C27 H27B 109.5
H27A C27 H27B 109.5
C25 C27 H27C 109.5
H27A C27 H27C 109.5
H27B C27 H27C 109.5
C30B C28 C29B 113.6(7)
C30B C28 C22 110.7(3)
C29A C28 C22 115.09(19)
C29B C28 C22 108.2(4)
C29A C28 C30A 108.6(3)
C22 C28 C30A 109.69(19)
C29A C28 H28A 107.7
C22 C28 H28A 107.7
C30A C28 H28A 107.7
C30B C28 H28B 108.1
C29B C28 H28B 108.1
C22 C28 H28B 108.1
C28 C29A H29A 109.5
C28 C29A H29B 109.5
H29A C29A H29B 109.5
C28 C29A H29C 109.5
H29A C29A H29C 109.5
H29B C29A H29C 109.5
C28 C30A H30A 109.5
C28 C30A H30B 109.5
H30A C30A H30B 109.5
C28 C30A H30C 109.5
H30A C30A H30C 109.5
H30B C30A H30C 109.5
C28 C29B H29D 109.5
C28 C29B H29E 109.5
H29D C29B H29E 109.5
C28 C29B H29F 109.5
H29D C29B H29F 109.5
H29E C29B H29F 109.5
C28 C30B H30D 109.5
C28 C30B H30E 109.5
H30D C30B H30E 109.5
C28 C30B H30F 109.5
H30D C30B H30F 109.5
H30E C30B H30F 109.5
C33 C31 C24 110.52(13)
C33 C31 C32 109.08(13)
C24 C31 C32 114.26(13)
C33 C31 H31 107.6
C24 C31 H31 107.6
C32 C31 H31 107.6
C31 C32 H32A 109.5
C31 C32 H32B 109.5
H32A C32 H32B 109.5
C31 C32 H32C 109.5
H32A C32 H32C 109.5
H32B C32 H32C 109.5
C31 C33 H33A 109.5
C31 C33 H33B 109.5
H33A C33 H33B 109.5
C31 C33 H33C 109.5
H33A C33 H33C 109.5
H33B C33 H33C 109.5
C39 C34 C35 117.14(12)
C39 C34 Si2 123.63(10)
C35 C34 Si2 118.27(10)
C36 C35 C34 120.31(13)
C36 C35 C40 115.85(12)
C34 C35 C40 123.82(12)
C37 C36 C35 122.26(14)
C37 C36 H36 118.9
C35 C36 H36 118.9
C36 C37 C38 117.25(13)
C36 C37 C43 121.18(14)
C38 C37 C43 121.57(15)
C37 C38 C39 122.78(14)
C37 C38 H38 118.6
C39 C38 H38 118.6
C38 C39 C34 119.76(13)
C38 C39 C46 115.31(13)
C34 C39 C46 124.93(12)
C35 C40 C41 111.51(12)
C35 C40 C42 110.73(12)
C41 C40 C42 110.84(12)
C35 C40 H40 107.9
C41 C40 H40 107.9
C42 C40 H40 107.9
C40 C41 H41A 109.5
C40 C41 H41B 109.5
H41A C41 H41B 109.5
C40 C41 H41C 109.5
H41A C41 H41C 109.5
H41B C41 H41C 109.5
C40 C42 H42A 109.5
C40 C42 H42B 109.5
H42A C42 H42B 109.5
C40 C42 H42C 109.5
H42A C42 H42C 109.5
H42B C42 H42C 109.5
C37 C43 C44 110.96(18)
C37 C43 C45 110.78(16)
C44 C43 C45 112.6(2)
C37 C43 H43 107.4
C44 C43 H43 107.4
C45 C43 H43 107.4
C43 C44 H44A 109.5
C43 C44 H44B 109.5
H44A C44 H44B 109.5
C43 C44 H44C 109.5
H44A C44 H44C 109.5
H44B C44 H44C 109.5
C43 C45 H45A 109.5
C43 C45 H45B 109.5
H45A C45 H45B 109.5
C43 C45 H45C 109.5
H45A C45 H45C 109.5
H45B C45 H45C 109.5
C39 C46 C47 111.22(12)
C39 C46 C48 111.23(12)
C47 C46 C48 110.83(13)
C39 C46 H46 107.8
C47 C46 H46 107.8
C48 C46 H46 107.8
C46 C47 H47A 109.5
C46 C47 H47B 109.5
H47A C47 H47B 109.5
C46 C47 H47C 109.5
H47A C47 H47C 109.5
H47B C47 H47C 109.5
C46 C48 H48A 109.5
C46 C48 H48B 109.5
H48A C48 H48B 109.5
C46 C48 H48C 109.5
H48A C48 H48C 109.5
H48B C48 H48C 109.5
C54 C49 C50 117.90(12)
C54 C49 Si5 116.10(10)
C50 C49 Si5 125.99(10)
C51 C50 C49 119.57(13)
C51 C50 C55 117.99(12)
C49 C50 C55 122.44(12)
C52 C51 C50 122.69(13)
C52 C51 H51 118.7
C50 C51 H51 118.7
C53 C52 C51 117.43(13)
C53 C52 C58 121.97(15)
C51 C52 C58 120.57(14)
C52 C53 C54 122.27(14)
C52 C53 H53 118.9
C54 C53 H53 118.9
C53 C54 C49 120.08(13)
C53 C54 C61 116.23(13)
C49 C54 C61 123.67(12)
C50 C55 C56 111.08(13)
C50 C55 C57 113.02(12)
C56 C55 C57 110.12(12)
C50 C55 H55 107.5
C56 C55 H55 107.5
C57 C55 H55 107.5
C55 C56 H56A 109.5
C55 C56 H56B 109.5
H56A C56 H56B 109.5
C55 C56 H56C 109.5
H56A C56 H56C 109.5
H56B C56 H56C 109.5
C55 C57 H57A 109.5
C55 C57 H57B 109.5
H57A C57 H57B 109.5
C55 C57 H57C 109.5
H57A C57 H57C 109.5
H57B C57 H57C 109.5
C60 C58 C52 113.50(16)
C60 C58 C59 110.61(18)
C52 C58 C59 110.04(16)
C60 C58 H58 107.5
C52 C58 H58 107.5
C59 C58 H58 107.5
C58 C59 H59A 109.5
C58 C59 H59B 109.5
H59A C59 H59B 109.5
C58 C59 H59C 109.5
H59A C59 H59C 109.5
H59B C59 H59C 109.5
C58 C60 H60A 109.5
C58 C60 H60B 109.5
H60A C60 H60B 109.5
C58 C60 H60C 109.5
H60A C60 H60C 109.5
H60B C60 H60C 109.5
C54 C61 C63 112.46(13)
C54 C61 C62 110.47(12)
C63 C61 C62 110.69(13)
C54 C61 H61 107.7
C63 C61 H61 107.7
C62 C61 H61 107.7
C61 C62 H62A 109.5
C61 C62 H62B 109.5
H62A C62 H62B 109.5
C61 C62 H62C 109.5
H62A C62 H62C 109.5
H62B C62 H62C 109.5
C61 C63 H63A 109.5
C61 C63 H63B 109.5
H63A C63 H63B 109.5
C61 C63 H63C 109.5
H63A C63 H63C 109.5
H63B C63 H63C 109.5
C69 C64 C65 117.30(12)
C69 C64 Si5 126.00(10)
C65 C64 Si5 116.70(10)
C66 C65 C64 120.13(13)
C66 C65 C70 115.63(12)
C64 C65 C70 124.20(13)
C67 C66 C65 122.72(14)
C67 C66 H66 118.6
C65 C66 H66 118.6
C68 C67 C66 117.21(13)
C68 C67 C73 121.90(13)
C66 C67 C73 120.88(14)
C67 C68 C69 122.64(13)
C67 C68 H68 118.7
C69 C68 H68 118.7
C68 C69 C64 119.99(12)
C68 C69 C76 116.54(12)
C64 C69 C76 123.47(12)
C65 C70 C71 110.28(13)
C65 C70 C72 112.54(14)
C71 C70 C72 109.83(13)
C65 C70 H70 108.0
C71 C70 H70 108.0
C72 C70 H70 108.0
C70 C71 H71A 109.5
C70 C71 H71B 109.5
H71A C71 H71B 109.5
C70 C71 H71C 109.5
H71A C71 H71C 109.5
H71B C71 H71C 109.5
C70 C72 H72A 109.5
C70 C72 H72B 109.5
H72A C72 H72B 109.5
C70 C72 H72C 109.5
H72A C72 H72C 109.5
H72B C72 H72C 109.5
C67 C73 C74 110.54(15)
C67 C73 C75 112.57(14)
C74 C73 C75 110.93(17)
C67 C73 H73 107.5
C74 C73 H73 107.5
C75 C73 H73 107.5
C73 C74 H74A 109.5
C73 C74 H74B 109.5
H74A C74 H74B 109.5
C73 C74 H74C 109.5
H74A C74 H74C 109.5
H74B C74 H74C 109.5
C73 C75 H75A 109.5
C73 C75 H75B 109.5
H75A C75 H75B 109.5
C73 C75 H75C 109.5
H75A C75 H75C 109.5
H75B C75 H75C 109.5
C69 C76 C77 110.69(12)
C69 C76 C78 113.22(12)
C77 C76 C78 109.50(12)
C69 C76 H76 107.7
C77 C76 H76 107.7
C78 C76 H76 107.7
C76 C77 H77A 109.5
C76 C77 H77B 109.5
H77A C77 H77B 109.5
C76 C77 H77C 109.5
H77A C77 H77C 109.5
H77B C77 H77C 109.5
C76 C78 H78A 109.5
C76 C78 H78B 109.5
H78A C78 H78B 109.5
C76 C78 H78C 109.5
H78A C78 H78C 109.5
H78B C78 H78C 109.5
C2P_1 C1P_1 H1P1_1 109.5
C2P_1 C1P_1 H1P2_1 109.5
H1P1_1 C1P_1 H1P2_1 109.5
C2P_1 C1P_1 H1P3_1 109.5
H1P1_1 C1P_1 H1P3_1 109.5
H1P2_1 C1P_1 H1P3_1 109.5
C1P_1 C2P_1 C3P_1 112.3(6)
C1P_1 C2P_1 H2P1_1 109.1
C3P_1 C2P_1 H2P1_1 109.2
C1P_1 C2P_1 H2P2_1 109.2
C3P_1 C2P_1 H2P2_1 109.1
H2P1_1 C2P_1 H2P2_1 107.9
C2P_1 C3P_1 C4P_1 108.0(6)
C2P_1 C3P_1 H3P1_1 110.1
C4P_1 C3P_1 H3P1_1 110.1
C2P_1 C3P_1 H3P2_1 110.1
C4P_1 C3P_1 H3P2_1 110.1
H3P1_1 C3P_1 H3P2_1 108.4
C5P_1 C4P_1 C3P_1 105.4(7)
C5P_1 C4P_1 H4P1_1 110.7
C3P_1 C4P_1 H4P1_1 110.7
C5P_1 C4P_1 H4P2_1 110.7
C3P_1 C4P_1 H4P2_1 110.7
H4P1_1 C4P_1 H4P2_1 108.8
C4P_1 C5P_1 H5P1_1 109.5
C4P_1 C5P_1 H5P2_1 109.5
H5P1_1 C5P_1 H5P2_1 109.5
C4P_1 C5P_1 H5P3_1 109.5
H5P1_1 C5P_1 H5P3_1 109.5
H5P2_1 C5P_1 H5P3_1 109.5

loop_
_geom_bond_atom_site_label_1
_geom_bond_atom_site_label_2
_geom_bond_distance
Si1 Si4 2.3237(5)
Si1 Si6 2.3655(5)
Si1 Si2 2.4084(5)
Si1 Si3 2.6176(5)
Si2 C19 1.9040(14)
Si2 C34 1.9213(14)
Si2 Si3 2.3422(5)
Si3 Si6 2.3212(5)
Si3 Si4 2.3834(5)
Si4 Si7 2.3548(6)
Si4 Si5 2.3787(5)
Si5 C49 1.9161(14)
Si5 C64 1.9269(14)
Si5 Si6 2.3725(5)
Si6 C4 1.8925(14)
Si7 C1 1.8682(19)
Si7 C3 1.8700(18)
Si7 C2 1.870(2)
C1 H1A 0.9800
C1 H1B 0.9800
C1 H1C 0.9800
C2 H2A 0.9800
C2 H2B 0.9800
C2 H2C 0.9800
C3 H3A 0.9800
C3 H3B 0.9800
C3 H3C 0.9800
C4 C5 1.4166(18)
C4 C9 1.4175(19)
C5 C6 1.390(2)
C5 C10 1.5204(19)
C6 C7 1.389(2)
C6 H6 0.9500
C7 C8 1.3860(19)
C7 C13 1.5140(19)
C8 C9 1.394(2)
C8 H8 0.9500
C9 C16 1.5251(18)
C10 C11 1.528(2)
C10 C12 1.5292(19)
C10 H10 1.0000
C11 H11A 0.9800
C11 H11B 0.9800
C11 H11C 0.9800
C12 H12A 0.9800
C12 H12B 0.9800
C12 H12C 0.9800
C13 C14 1.525(2)
C13 C15 1.525(2)
C13 H13 1.0000
C14 H14A 0.9800
C14 H14B 0.9800
C14 H14C 0.9800
C15 H15A 0.9800
C15 H15B 0.9800
C15 H15C 0.9800
C16 C17 1.529(2)
C16 C18 1.535(2)
C16 H16 1.0000
C17 H17A 0.9800
C17 H17B 0.9800
C17 H17C 0.9800
C18 H18A 0.9800
C18 H18B 0.9800
C18 H18C 0.9800
C19 C20 1.4179(19)
C19 C24 1.421(2)
C20 C21 1.391(2)
C20 C25 1.520(2)
C21 C22 1.382(2)
C21 H21 0.9500
C22 C23 1.389(2)
C22 C28 1.525(2)
C23 C24 1.397(2)
C23 H23 0.9500
C24 C31 1.533(2)
C25 C27 1.531(2)
C25 C26 1.532(2)
C25 H25 1.0000
C26 H26A 0.9800
C26 H26B 0.9800
C26 H26C 0.9800
C27 H27A 0.9800
C27 H27B 0.9800
C27 H27C 0.9800
C28 C30B 1.480(6)
C28 C29A 1.490(4)
C28 C29B 1.524(7)
C28 C30A 1.556(4)
C28 H28A 1.0000
C28 H28B 1.0000
C29A H29A 0.9800
C29A H29B 0.9800
C29A H29C 0.9800
C30A H30A 0.9800
C30A H30B 0.9800
C30A H30C 0.9800
C29B H29D 0.9800
C29B H29E 0.9800
C29B H29F 0.9800
C30B H30D 0.9800
C30B H30E 0.9800
C30B H30F 0.9800
C31 C33 1.527(2)
C31 C32 1.535(2)
C31 H31 1.0000
C32 H32A 0.9800
C32 H32B 0.9800
C32 H32C 0.9800
C33 H33A 0.9800
C33 H33B 0.9800
C33 H33C 0.9800
C34 C39 1.417(2)
C34 C35 1.4203(18)
C35 C36 1.3941(19)
C35 C40 1.518(2)
C36 C37 1.381(2)
C36 H36 0.9500
C37 C38 1.385(2)
C37 C43 1.519(2)
C38 C39 1.3939(19)
C38 H38 0.9500
C39 C46 1.5226(19)
C40 C41 1.533(2)
C40 C42 1.535(2)
C40 H40 1.0000
C41 H41A 0.9800
C41 H41B 0.9800
C41 H41C 0.9800
C42 H42A 0.9800
C42 H42B 0.9800
C42 H42C 0.9800
C43 C44 1.522(3)
C43 C45 1.523(3)
C43 H43 1.0000
C44 H44A 0.9800
C44 H44B 0.9800
C44 H44C 0.9800
C45 H45A 0.9800
C45 H45B 0.9800
C45 H45C 0.9800
C46 C47 1.531(2)
C46 C48 1.532(2)
C46 H46 1.0000
C47 H47A 0.9800
C47 H47B 0.9800
C47 H47C 0.9800
C48 H48A 0.9800
C48 H48B 0.9800
C48 H48C 0.9800
C49 C54 1.4162(19)
C49 C50 1.4174(18)
C50 C51 1.396(2)
C50 C55 1.520(2)
C51 C52 1.387(2)
C51 H51 0.9500
C52 C53 1.385(2)
C52 C58 1.522(2)
C53 C54 1.396(2)
C53 H53 0.9500
C54 C61 1.5292(19)
C55 C56 1.526(2)
C55 C57 1.534(2)
C55 H55 1.0000
C56 H56A 0.9800
C56 H56B 0.9800
C56 H56C 0.9800
C57 H57A 0.9800
C57 H57B 0.9800
C57 H57C 0.9800
C58 C60 1.504(3)
C58 C59 1.529(3)
C58 H58 1.0000
C59 H59A 0.9800
C59 H59B 0.9800
C59 H59C 0.9800
C60 H60A 0.9800
C60 H60B 0.9800
C60 H60C 0.9800
C61 C63 1.529(2)
C61 C62 1.535(2)
C61 H61 1.0000
C62 H62A 0.9800
C62 H62B 0.9800
C62 H62C 0.9800
C63 H63A 0.9800
C63 H63B 0.9800
C63 H63C 0.9800
C64 C69 1.4166(18)
C64 C65 1.4213(19)
C65 C66 1.393(2)
C65 C70 1.5254(19)
C66 C67 1.383(2)
C66 H66 0.9500
C67 C68 1.383(2)
C67 C73 1.518(2)
C68 C69 1.4000(19)
C68 H68 0.9500
C69 C76 1.5202(19)
C70 C71 1.533(2)
C70 C72 1.533(2)
C70 H70 1.0000
C71 H71A 0.9800
C71 H71B 0.9800
C71 H71C 0.9800
C72 H72A 0.9800
C72 H72B 0.9800
C72 H72C 0.9800
C73 C74 1.519(3)
C73 C75 1.522(3)
C73 H73 1.0000
C74 H74A 0.9800
C74 H74B 0.9800
C74 H74C 0.9800
C75 H75A 0.9800
C75 H75B 0.9800
C75 H75C 0.9800
C76 C77 1.530(2)
C76 C78 1.534(2)
C76 H76 1.0000
C77 H77A 0.9800
C77 H77B 0.9800
C77 H77C 0.9800
C78 H78A 0.9800
C78 H78B 0.9800
C78 H78C 0.9800
C1P_1 C2P_1 1.4992(10)
C1P_1 H1P1_1 0.9800
C1P_1 H1P2_1 0.9800
C1P_1 H1P3_1 0.9800
C2P_1 C3P_1 1.4997(10)
C2P_1 H2P1_1 0.9900
C2P_1 H2P2_1 0.9900
C3P_1 C4P_1 1.5002(10)
C3P_1 H3P1_1 0.9900
C3P_1 H3P2_1 0.9900
C4P_1 C5P_1 1.5002(10)
C4P_1 H4P1_1 0.9900
C4P_1 H4P2_1 0.9900
C5P_1 H5P1_1 0.9800
C5P_1 H5P2_1 0.9800
C5P_1 H5P3_1 0.9800
